data_1564534
loop_
_publ_author_name
'Huang, Chunshuai'
'Yang, Chunfang'
'Zhang, Wenjun'
'Zhang, Liping'
'Zhu, Yiguang'
'Zhang, Changsheng'

_publ_section_title
;
 Discovery of an Unexpected 1,4-Oxazepine-Linked <i>seco</i>-Fluostatin
 Heterodimer by Inactivation of the Oxidoreductase-Encoding Gene
 <i>flsP</i>.
;
_journal_issue 8
_journal_name_full 'Journal of natural products'
_journal_page_first 2336
_journal_page_last 2344
_journal_paper_doi 10.1021/acs.jnatprod.1c00461
_journal_volume 84
_journal_year 2021
_chemical_absolute_configuration rmad
_chemical_formula_moiety 'C19 H15 Cl O6, H2 O'
_chemical_formula_sum 'C19 H17 Cl O7'
_chemical_formula_weight 392.77
_chemical_name_systematic
(1R,2S,3R)-3-chloro-2,6,7-trihydroxy-1-methoxy-3-methyl-2,3-dihydro-1H-benzo[a]fluorene-4,11-dione
_space_group_crystal_system monoclinic
_space_group_IT_number 4
_space_group_name_Hall 'P 2yb'
_space_group_name_H-M_alt 'P 1 21 1'
_atom_sites_solution_hydrogens mixed
_atom_sites_solution_primary direct
_audit_creation_date 2021-07-13
_audit_creation_method
;
Olex2 1.3
(compiled 2020.11.12 svn.r5f609507 for OlexSys, GUI svn.r6272)
;
_cell_angle_alpha 90
_cell_angle_beta 98.1790(5)
_cell_angle_gamma 90
_cell_formula_units_Z 4
_cell_length_a 6.86876(5)
_cell_length_b 11.85008(7)
_cell_length_c 21.07510(10)
_cell_measurement_reflns_used 24402
_cell_measurement_temperature 150.00(10)
_cell_measurement_theta_max 73.9830
_cell_measurement_theta_min 4.2230
_cell_volume 1697.967(18)
_computing_cell_refinement 'CrysAlisPro 1.171.38.43 (Rigaku OD, 2015)'
_computing_data_collection 'CrysAlisPro 1.171.38.43 (Rigaku OD, 2015)'
_computing_data_reduction 'CrysAlisPro 1.171.38.43 (Rigaku OD, 2015)'
_computing_molecular_graphics 'Olex2 1.3 (Dolomanov et al., 2009)'
_computing_publication_material 'Olex2 1.3 (Dolomanov et al., 2009)'
_computing_structure_refinement 'SHELXL 2018/3 (Sheldrick, 2015)'
_computing_structure_solution 'ShelXT (Sheldrick, 2015)'
_diffrn_ambient_environment N~2~
_diffrn_ambient_temperature 150.00(10)
_diffrn_detector 'CCD plate'
_diffrn_detector_area_resol_mean 5.2913
_diffrn_detector_type AtlasS2
_diffrn_measured_fraction_theta_full 1.000
_diffrn_measured_fraction_theta_max 0.994
_diffrn_measurement_details
;
List of Runs (angles in degrees, time in seconds):

  # Type    Start    End  Width  t~exp~   \w     \q     \k     \f   Frames
--------------------------------------------------------------------------
  1  \w   -116.00 -18.00   1.00    1.00    --  -41.89 -37.00 120.00   98
  2  \w   -116.00 -18.00   1.00    1.00    --  -41.89 -37.00 150.00   98
  3  \w    -74.00  34.00   1.00    1.00    --  -41.89  77.00 120.00  108
  4  \w    -33.00  66.00   1.00    1.00    --   41.89 -37.00-150.00   99
  5  \w     23.00  98.00   1.00    1.00    --   41.89-125.00   0.00   75
  6  \w     18.00 116.00   1.00    1.00    --   41.89  37.00  60.00   98
  7  \w     29.00 103.00   1.00    1.00    --   41.89-134.00 131.00   74
  8  \w     32.00 140.00   1.00    2.00    --  107.79 -77.00 -30.00  108
  9  \w     32.00 136.00   1.00    2.00    --  107.79 -30.00 120.00  104
 10  \w     80.00 178.00   1.00    2.00    --  107.79  30.00  30.00   98
 11  \w     32.00 136.00   1.00    2.00    --  107.79 -30.00  30.00  104
 12  \w     35.00 134.00   1.00    2.00    --  107.79 -45.00-150.00   99
 13  \w     25.00 109.00   1.00    2.00    --  107.79 -94.00 -30.00   84
 14  \w     35.00 122.00   1.00    2.00    --  107.79-125.00-180.00   87
 15  \w     80.00 178.00   1.00    2.00    --  107.79  30.00  90.00   98
 16  \w     94.00 178.00   1.00    2.00    --  107.79 125.00  60.00   84
 17  \w     55.00 178.00   1.00    2.00    --  107.79  15.00 -60.00  123
 18  \w    101.00 178.00   1.00    2.00    --  107.79  96.00 -51.00   77
 19  \w     25.00 109.00   1.00    2.00    --  107.79 -94.00-150.00   84
 20  \w   -118.00  -9.00   1.00    1.00    --  -41.89 -77.00  90.00  109
 21  \w   -115.00 -14.00   1.00    1.00    --  -41.89 -57.00   0.00  101
 22  \w   -118.00  -9.00   1.00    1.00    --  -41.89 -77.00 -60.00  109
 23  \w    -66.00  33.00   1.00    1.00    --  -41.89  37.00  60.00   99
 24  \w      9.00 118.00   1.00    1.00    --   41.89  77.00-150.00  109
 25  \w     75.00 178.00   1.00    2.00    --  107.79  77.00 120.00  103
 26  \w     79.00 178.00   1.00    2.00    --  107.79  61.00 -90.00   99
 27  \w     82.00 178.00   1.00    2.00    --  107.79  45.00-180.00   96
 28  \w     79.00 178.00   1.00    2.00    --  107.79  61.00  30.00   99
 29  \w     75.00 178.00   1.00    2.00    --  107.79  77.00  90.00  103
 30  \w     75.00 178.00   1.00    2.00    --  107.79  77.00-180.00  103
 31  \w     75.00 162.00   1.00    2.00    --  107.79  77.00 -30.00   87
 32  \w     75.00 178.00   1.00    2.00    --  107.79  77.00 -60.00  103
;
_diffrn_measurement_device 'four-circle diffractometer'
_diffrn_measurement_device_type 'SuperNova, Dual, Cu at zero, AtlasS2'
_diffrn_measurement_method '\w scans'
_diffrn_orient_matrix_type 'CrysAlisPro convention (1999,Acta A55,543-557)'
_diffrn_orient_matrix_UB_11 -0.0525637000
_diffrn_orient_matrix_UB_12 0.0327824000
_diffrn_orient_matrix_UB_13 -0.0710994000
_diffrn_orient_matrix_UB_21 -0.0655808000
_diffrn_orient_matrix_UB_22 0.1174949000
_diffrn_orient_matrix_UB_23 0.0199463000
_diffrn_orient_matrix_UB_31 0.2105000000
_diffrn_orient_matrix_UB_32 0.0448663000
_diffrn_orient_matrix_UB_33 -0.0002368000
_diffrn_radiation_monochromator mirror
_diffrn_radiation_probe x-ray
_diffrn_radiation_type CuK\a
_diffrn_radiation_wavelength 1.54184
_diffrn_reflns_av_R_equivalents 0.0343
_diffrn_reflns_av_unetI/netI 0.0221
_diffrn_reflns_Laue_measured_fraction_full 1.000
_diffrn_reflns_Laue_measured_fraction_max 0.994
_diffrn_reflns_limit_h_max 8
_diffrn_reflns_limit_h_min -7
_diffrn_reflns_limit_k_max 14
_diffrn_reflns_limit_k_min -14
_diffrn_reflns_limit_l_max 26
_diffrn_reflns_limit_l_min -26
_diffrn_reflns_number 32152
_diffrn_reflns_point_group_measured_fraction_full 0.999
_diffrn_reflns_point_group_measured_fraction_max 0.983
_diffrn_reflns_theta_full 67.684
_diffrn_reflns_theta_max 74.042
_diffrn_reflns_theta_min 4.239
_diffrn_source 'micro-focus sealed X-ray tube'
_diffrn_source_type 'SuperNova (Cu) X-ray Source'
_exptl_absorpt_coefficient_mu 2.376
_exptl_absorpt_correction_T_max 1.00000
_exptl_absorpt_correction_T_min 0.25380
_exptl_absorpt_correction_type multi-scan
_exptl_absorpt_process_details
;
CrysAlisPro 1.171.38.43 (Rigaku Oxford Diffraction, 2015)
Empirical absorption correction using spherical harmonics,
 implemented in SCALE3 ABSPACK scaling algorithm.
;
_exptl_crystal_colour 'clear yellowish yellow'
_exptl_crystal_colour_lustre clear
_exptl_crystal_colour_modifier yellowish
_exptl_crystal_colour_primary yellow
_exptl_crystal_density_diffrn 1.536
_exptl_crystal_description needle
_exptl_crystal_F_000 816
_exptl_crystal_size_max 0.5
_exptl_crystal_size_mid 0.1
_exptl_crystal_size_min 0.1
_refine_diff_density_max 0.250
_refine_diff_density_min -0.254
_refine_diff_density_rms 0.041
_refine_ls_abs_structure_details
;
 Flack x determined using 3096 quotients [(I+)-(I-)]/[(I+)+(I-)]
 (Parsons, Flack and Wagner, Acta Cryst. B69 (2013) 249-259).
;
_refine_ls_abs_structure_Flack 0.008(4)
_refine_ls_extinction_method none
_refine_ls_goodness_of_fit_ref 1.053
_refine_ls_hydrogen_treatment constr
_refine_ls_matrix_type full
_refine_ls_number_parameters 500
_refine_ls_number_reflns 6802
_refine_ls_number_restraints 1
_refine_ls_restrained_S_all 1.053
_refine_ls_R_factor_all 0.0280
_refine_ls_R_factor_gt 0.0278
_refine_ls_shift/su_max 0.001
_refine_ls_shift/su_mean 0.000
_refine_ls_structure_factor_coef Fsqd
_refine_ls_weighting_details 'w=1/[\s^2^(Fo^2^)+(0.0462P)^2^+0.3486P] where P=(Fo^2^+2Fc^2^)/3'
_refine_ls_weighting_scheme calc
_refine_ls_wR_factor_gt 0.0750
_refine_ls_wR_factor_ref 0.0752
_reflns_Friedel_coverage 0.883
_reflns_Friedel_fraction_full 0.999
_reflns_Friedel_fraction_max 0.971
_reflns_number_gt 6735
_reflns_number_total 6802
_reflns_threshold_expression 'I > 2\s(I)'
_cod_data_source_file np1c00461_si_002.cif
_cod_data_source_block 1611013
_cod_original_cell_volume 1697.968(18)
_cod_database_code 1564534
_shelx_shelxl_version_number 2018/3
_chemical_oxdiff_formula 'C H N O'
_chemical_oxdiff_usercomment Y20-6
_shelx_space_group_comment
;
The symmetry employed for this shelxl refinement is uniquely defined
by the following loop, which should always be used as a source of
symmetry information in preference to the above space-group names.
They are only intended as comments.
;
_reflns_odcompleteness_completeness 99.97
_reflns_odcompleteness_iscentric 1
_reflns_odcompleteness_theta 66.97
_olex2_refinement_description
;
1. Fixed Uiso
 At 1.2 times of:
  All C(H) groups
 At 1.5 times of:
  All C(H,H,H) groups, All O(H) groups, All O(H,H) groups
2.a Riding coordinates:
 O25(H25A,H25B)
2.b Free rotating group:
 O26(H26A,H26B)
2.c Ternary CH refined with riding coordinates:
 C1(H1), C1'(H1'), C3(H2A), C2'(H2')
2.d Aromatic/amide H refined with riding coordinates:
 C5'(H5'), C5(H5), C10(H10), C10'(H10'), C8'(H8'), C9(H8), C9'(H9'), C14(H9)
2.e Idealised Me refined as rotating group:
 C13(H13D,H13E,H13F), C12'(H12A,H12B,H12C), C12(H12D,H12E,H12F), C13'(H13A,
 H13B,H13C)
2.f Idealised tetrahedral OH refined as rotating group:
 O19(H19), O20(H20), O2(H2), O15(H15), O6(H6), O7(H7)
;
_olex2_submission_original_sample_id Y20-6
_olex2_submission_special_instructions 'No special instructions were received'
_oxdiff_exptl_absorpt_empirical_details
;
Empirical correction (ABSPACK) includes:
- Absorption correction using spherical harmonics
- Frame scaling
;
_oxdiff_exptl_absorpt_empirical_full_max 2.735
_oxdiff_exptl_absorpt_empirical_full_min 0.553

loop_
_space_group_symop_operation_xyz
'x, y, z'
'-x, y+1/2, -z'

loop_
_atom_site_label
_atom_site_type_symbol
_atom_site_fract_x
_atom_site_fract_y
_atom_site_fract_z
_atom_site_U_iso_or_equiv
_atom_site_adp_type
_atom_site_occupancy
_atom_site_site_symmetry_order
_atom_site_calc_flag
_atom_site_refinement_flags_posn
_atom_site_refinement_flags_adp
_atom_site_refinement_flags_occupancy
_atom_site_disorder_assembly
_atom_site_disorder_group
Cl2 Cl 0.58198(9) 0.56454(5) 0.46555(3) 0.02725(13) Uani 1 1 d . . . . .
Cl1 Cl 0.47222(9) 0.12823(6) 0.29435(3) 0.03374(15) Uani 1 1 d . . . . .
O26 O 0.6424(3) 0.27577(14) 0.16058(8) 0.0240(3) Uani 1 1 d G . . . .
H26A H 0.709846 0.245593 0.193026 0.036 Uiso 1 1 d G U . . .
H26B H 0.522323 0.257379 0.159138 0.036 Uiso 1 1 d G U . . .
O19 O 0.6629(3) 0.48945(14) 0.14331(8) 0.0244(4) Uani 1 1 d . . . . .
H19 H 0.660629 0.420204 0.151681 0.037 Uiso 1 1 calc R U . . .
O1 O 0.2770(2) 0.20430(14) 0.15868(7) 0.0197(3) Uani 1 1 d . . . . .
O20 O 0.6200(3) 0.63158(16) 0.04501(7) 0.0266(4) Uani 1 1 d . . . . .
H20 H 0.644375 0.579121 0.071764 0.040 Uiso 1 1 calc R U . . .
O24 O 0.7802(3) 0.92940(14) 0.27488(8) 0.0231(3) Uani 1 1 d . . . . .
O14 O 0.5994(3) 0.77894(14) 0.38441(8) 0.0236(3) Uani 1 1 d . . . . .
O2 O -0.1126(2) 0.14985(14) 0.25186(8) 0.0225(3) Uani 1 1 d . . . . .
H2 H -0.152354 0.087999 0.264660 0.034 Uiso 1 1 calc R U . . .
O15 O 1.1007(3) 0.67300(16) 0.42498(8) 0.0249(4) Uani 1 1 d . . . . .
H15 H 1.170555 0.679941 0.460866 0.037 Uiso 1 1 calc R U . . .
O6 O 0.2503(3) 0.66504(14) 0.31428(8) 0.0265(4) Uani 1 1 d . . . . .
H6 H 0.220908 0.662691 0.351616 0.040 Uiso 1 1 calc R U . . .
O11 O 0.0794(3) 0.39133(15) 0.08020(8) 0.0271(4) Uani 1 1 d . . . . .
O17 O 0.7747(3) 0.39028(15) 0.37542(8) 0.0321(4) Uani 1 1 d . . . . .
O7 O 0.2575(4) 0.82083(15) 0.22446(10) 0.0362(5) Uani 1 1 d . . . . .
H7 H 0.267475 0.779441 0.257122 0.054 Uiso 1 1 calc R U . . .
O4 O 0.2253(4) 0.26609(17) 0.39565(8) 0.0416(5) Uani 1 1 d . . . . .
O25 O 1.2981(4) 0.7129(2) 0.54268(10) 0.0480(6) Uani 1 1 d . . . . .
H25A H 1.247081 0.772526 0.557913 0.072 Uiso 1 1 d R U . . .
H25B H 1.423701 0.719126 0.555483 0.072 Uiso 1 1 d R U . . .
C10A C 0.1410(3) 0.58594(19) 0.11069(11) 0.0194(5) Uani 1 1 d . . . . .
C11' C 0.7457(3) 0.85087(19) 0.23780(10) 0.0180(4) Uani 1 1 d . . . . .
C4A' C 0.7543(3) 0.55825(19) 0.31512(10) 0.0166(4) Uani 1 1 d . . . . .
C24A C 0.7395(3) 0.72787(18) 0.25432(10) 0.0163(4) Uani 1 1 d . . . . .
C6A C 0.2003(3) 0.55211(19) 0.22064(10) 0.0167(4) Uani 1 1 d . . . . .
C4A C 0.2041(3) 0.35686(19) 0.29494(10) 0.0177(4) Uani 1 1 d . . . . .
C4 C 0.2124(4) 0.2577(2) 0.33775(11) 0.0232(5) Uani 1 1 d . . . . .
C6A' C 0.7045(3) 0.66660(18) 0.19667(10) 0.0160(4) Uani 1 1 d . . . . .
C5' C 0.7186(3) 0.49609(18) 0.25826(10) 0.0174(4) Uani 1 1 d . . . . .
H5' H 0.710872 0.416155 0.260274 0.021 Uiso 1 1 calc R U . . .
C4' C 0.7835(4) 0.4926(2) 0.37559(10) 0.0197(5) Uani 1 1 d . . . . .
C6' C 0.6943(3) 0.54919(19) 0.19886(10) 0.0166(4) Uani 1 1 d . . . . .
C11B C 0.1692(3) 0.34624(19) 0.22749(10) 0.0157(4) Uani 1 1 d . . . . .
C11A C 0.1688(3) 0.44537(19) 0.19240(10) 0.0164(4) Uani 1 1 d . . . . .
C11 C 0.1244(3) 0.46231(19) 0.12076(10) 0.0188(4) Uani 1 1 d . . . . .
C1 C 0.1232(3) 0.23367(18) 0.19441(10) 0.0157(4) Uani 1 1 d . . . . .
H1 H 0.000245 0.243392 0.163262 0.019 Uiso 1 1 calc R U . . .
C24B C 0.7657(3) 0.67676(19) 0.31427(10) 0.0163(4) Uani 1 1 d . . . . .
C7 C 0.2103(4) 0.7569(2) 0.17129(12) 0.0238(5) Uani 1 1 d . . . . .
C2 C 0.7051(3) 0.8564(2) 0.16661(11) 0.0200(4) Uani 1 1 d . . . . .
C6 C 0.2289(3) 0.5606(2) 0.28745(10) 0.0190(4) Uani 1 1 d . . . . .
C5 C 0.2320(3) 0.4630(2) 0.32358(10) 0.0198(4) Uani 1 1 d . . . . .
H5 H 0.253655 0.468307 0.369014 0.024 Uiso 1 1 calc R U . . .
C7' C 0.6445(3) 0.7319(2) 0.07543(11) 0.0206(5) Uani 1 1 d . . . . .
C10 C 0.1164(4) 0.6429(2) 0.05288(11) 0.0245(5) Uani 1 1 d . . . . .
H10 H 0.085625 0.603839 0.013379 0.029 Uiso 1 1 calc R U . . .
C1' C 0.7915(4) 0.74485(19) 0.37569(10) 0.0191(4) Uani 1 1 d . . . . .
H1' H 0.870617 0.813706 0.369269 0.023 Uiso 1 1 calc R U . . .
C3' C 0.8239(4) 0.5563(2) 0.43939(10) 0.0214(4) Uani 1 1 d . . . . .
C3 C 0.0867(3) 0.13830(19) 0.24052(10) 0.0177(4) Uani 1 1 d . . . . .
H2A H 0.103277 0.063887 0.219558 0.021 Uiso 1 1 calc R U . . .
C8 C 0.2165(3) 0.1413(2) 0.30618(10) 0.0207(4) Uani 1 1 d . . . . .
C6B' C 0.6833(3) 0.74646(19) 0.14184(11) 0.0177(4) Uani 1 1 d . . . . .
C2' C 0.8983(3) 0.6780(2) 0.43281(10) 0.0193(4) Uani 1 1 d . . . . .
H2' H 0.886063 0.720085 0.473185 0.023 Uiso 1 1 calc R U . . .
C6B C 0.1872(3) 0.6401(2) 0.17023(11) 0.0191(4) Uani 1 1 d . . . . .
C10' C 0.6896(4) 0.9521(2) 0.12867(11) 0.0242(5) Uani 1 1 d . . . . .
H10' H 0.705336 1.025460 0.146817 0.029 Uiso 1 1 calc R U . . .
C8' C 0.6286(4) 0.8286(2) 0.03663(11) 0.0259(5) Uani 1 1 d . . . . .
H8' H 0.602560 0.819987 -0.008601 0.031 Uiso 1 1 calc R U . . .
C9 C 0.1853(4) 0.8143(2) 0.11267(14) 0.0287(5) Uani 1 1 d . . . . .
H8 H 0.201135 0.893898 0.112776 0.034 Uiso 1 1 calc R U . . .
C9' C 0.6494(4) 0.9358(2) 0.06209(12) 0.0273(5) Uani 1 1 d . . . . .
H9' H 0.636566 0.999295 0.034306 0.033 Uiso 1 1 calc R U . . .
C13 C 0.2076(4) 0.1419(2) 0.10170(11) 0.0259(5) Uani 1 1 d . . . . .
H13D H 0.130526 0.191687 0.070571 0.039 Uiso 1 1 calc R U . . .
H13E H 0.124752 0.079285 0.112353 0.039 Uiso 1 1 calc R U . . .
H13F H 0.320066 0.111905 0.083206 0.039 Uiso 1 1 calc R U . . .
C12' C 0.9577(4) 0.4895(2) 0.48892(11) 0.0275(5) Uani 1 1 d . . . . .
H12A H 0.992280 0.535514 0.527514 0.041 Uiso 1 1 calc R U . . .
H12B H 1.077667 0.468756 0.471487 0.041 Uiso 1 1 calc R U . . .
H12C H 0.889887 0.420949 0.499845 0.041 Uiso 1 1 calc R U . . .
C12 C 0.1700(4) 0.0468(2) 0.34976(12) 0.0312(6) Uani 1 1 d . . . . .
H12D H 0.187049 -0.025948 0.329116 0.047 Uiso 1 1 calc R U . . .
H12E H 0.033764 0.053996 0.358066 0.047 Uiso 1 1 calc R U . . .
H12F H 0.259126 0.050992 0.390370 0.047 Uiso 1 1 calc R U . . .
C14 C 0.1384(4) 0.7594(2) 0.05462(13) 0.0289(5) Uani 1 1 d . . . . .
H9 H 0.121204 0.801494 0.015857 0.035 Uiso 1 1 calc R U . . .
C13' C 0.5953(5) 0.8715(2) 0.42733(13) 0.0356(6) Uani 1 1 d . . . . .
H13A H 0.660690 0.936718 0.411030 0.053 Uiso 1 1 calc R U . . .
H13B H 0.663975 0.850621 0.469675 0.053 Uiso 1 1 calc R U . . .
H13C H 0.458544 0.890898 0.430804 0.053 Uiso 1 1 calc R U . . .

loop_
_atom_site_aniso_label
_atom_site_aniso_U_11
_atom_site_aniso_U_22
_atom_site_aniso_U_33
_atom_site_aniso_U_23
_atom_site_aniso_U_13
_atom_site_aniso_U_12
Cl2 0.0284(3) 0.0306(3) 0.0248(3) 0.0005(2) 0.0109(2) -0.0007(2)
Cl1 0.0222(3) 0.0513(4) 0.0280(3) 0.0044(3) 0.0043(2) 0.0118(3)
O26 0.0211(9) 0.0208(8) 0.0306(9) 0.0031(7) 0.0056(7) -0.0016(7)
O19 0.0433(11) 0.0162(8) 0.0137(7) -0.0010(6) 0.0040(7) 0.0000(7)
O1 0.0193(8) 0.0237(8) 0.0176(7) -0.0040(6) 0.0073(6) 0.0001(6)
O20 0.0376(10) 0.0277(9) 0.0147(7) 0.0014(7) 0.0040(6) 0.0004(8)
O24 0.0303(9) 0.0171(8) 0.0223(8) 0.0004(6) 0.0050(7) -0.0016(7)
O14 0.0257(9) 0.0229(8) 0.0219(7) -0.0074(6) 0.0022(6) 0.0053(7)
O2 0.0215(8) 0.0196(7) 0.0282(8) 0.0065(6) 0.0102(6) -0.0008(6)
O15 0.0214(8) 0.0361(9) 0.0169(7) -0.0027(7) 0.0016(6) 0.0006(7)
O6 0.0369(10) 0.0227(9) 0.0209(8) -0.0081(6) 0.0074(7) -0.0066(7)
O11 0.0418(11) 0.0239(8) 0.0153(7) -0.0025(6) 0.0027(7) -0.0009(8)
O17 0.0585(13) 0.0184(9) 0.0197(8) 0.0044(6) 0.0065(8) -0.0004(8)
O7 0.0576(14) 0.0186(8) 0.0344(10) -0.0040(7) 0.0131(9) -0.0047(8)
O4 0.0777(16) 0.0317(10) 0.0155(8) 0.0045(7) 0.0074(9) 0.0044(10)
O25 0.0494(13) 0.0540(13) 0.0353(10) -0.0245(10) -0.0123(9) 0.0194(11)
C10A 0.0173(11) 0.0218(12) 0.0203(10) 0.0031(8) 0.0066(8) 0.0017(8)
C11' 0.0174(11) 0.0171(10) 0.0205(10) 0.0031(8) 0.0055(8) 0.0025(8)
C4A' 0.0176(10) 0.0174(10) 0.0157(9) 0.0020(8) 0.0051(8) 0.0009(8)
C24A 0.0142(10) 0.0169(10) 0.0185(10) 0.0004(8) 0.0045(8) 0.0004(8)
C6A 0.0139(10) 0.0180(10) 0.0192(10) 0.0002(8) 0.0059(8) 0.0008(8)
C4A 0.0167(11) 0.0214(10) 0.0156(10) 0.0006(8) 0.0043(8) 0.0013(9)
C4 0.0279(13) 0.0249(12) 0.0171(10) 0.0024(9) 0.0038(9) 0.0010(10)
C6A' 0.0142(10) 0.0200(11) 0.0147(9) 0.0024(8) 0.0049(7) 0.0011(8)
C5' 0.0193(11) 0.0148(10) 0.0187(10) 0.0008(8) 0.0053(8) -0.0001(8)
C4' 0.0237(12) 0.0206(12) 0.0155(10) 0.0020(8) 0.0050(8) 0.0016(9)
C6' 0.0166(10) 0.0187(10) 0.0151(9) -0.0016(8) 0.0039(7) 0.0003(8)
C11B 0.0143(10) 0.0191(10) 0.0144(9) -0.0013(8) 0.0047(8) 0.0000(8)
C11A 0.0149(10) 0.0191(10) 0.0163(10) -0.0012(8) 0.0057(8) 0.0010(8)
C11 0.0177(11) 0.0228(11) 0.0168(10) 0.0016(8) 0.0052(8) 0.0030(9)
C1 0.0159(10) 0.0174(10) 0.0144(9) 0.0000(8) 0.0046(8) 0.0001(8)
C24B 0.0160(10) 0.0179(10) 0.0153(9) 0.0001(8) 0.0036(8) 0.0014(8)
C7 0.0215(12) 0.0194(11) 0.0326(12) 0.0002(9) 0.0109(10) 0.0014(9)
C2 0.0179(11) 0.0219(11) 0.0213(11) 0.0044(9) 0.0064(8) 0.0012(9)
C6 0.0165(10) 0.0207(10) 0.0203(10) -0.0044(9) 0.0045(8) -0.0022(9)
C5 0.0195(11) 0.0268(11) 0.0134(9) -0.0020(8) 0.0034(8) -0.0009(9)
C7' 0.0175(11) 0.0269(12) 0.0184(10) 0.0040(9) 0.0055(8) 0.0029(9)
C10 0.0243(12) 0.0272(12) 0.0224(10) 0.0061(9) 0.0044(9) 0.0032(10)
C1' 0.0238(12) 0.0172(10) 0.0164(10) -0.0006(8) 0.0035(8) 0.0003(9)
C3' 0.0275(12) 0.0229(11) 0.0146(9) 0.0024(9) 0.0053(8) 0.0025(10)
C3 0.0189(11) 0.0173(10) 0.0177(9) 0.0014(8) 0.0050(8) 0.0009(8)
C8 0.0211(11) 0.0224(11) 0.0196(10) 0.0039(9) 0.0066(8) 0.0031(9)
C6B' 0.0139(11) 0.0211(10) 0.0191(10) 0.0045(8) 0.0054(8) 0.0024(8)
C2' 0.0217(12) 0.0225(11) 0.0139(9) -0.0017(8) 0.0034(8) 0.0019(9)
C6B 0.0148(10) 0.0207(11) 0.0232(10) 0.0020(9) 0.0080(8) 0.0025(9)
C10' 0.0267(13) 0.0211(11) 0.0256(11) 0.0066(9) 0.0070(9) 0.0029(9)
C8' 0.0275(13) 0.0341(13) 0.0168(10) 0.0070(9) 0.0061(9) 0.0051(10)
C9 0.0259(13) 0.0186(11) 0.0430(14) 0.0086(10) 0.0102(11) 0.0025(10)
C9' 0.0297(13) 0.0286(12) 0.0246(12) 0.0113(10) 0.0079(10) 0.0044(10)
C13 0.0359(14) 0.0229(11) 0.0201(10) -0.0063(9) 0.0084(9) -0.0012(10)
C12' 0.0366(15) 0.0285(12) 0.0169(10) 0.0040(9) 0.0018(9) 0.0082(11)
C12 0.0423(16) 0.0258(13) 0.0246(11) 0.0111(10) 0.0015(10) 0.0005(11)
C14 0.0258(13) 0.0288(13) 0.0327(13) 0.0161(10) 0.0062(10) 0.0046(10)
C13' 0.0438(17) 0.0295(13) 0.0315(13) -0.0122(11) -0.0015(12) 0.0141(12)

loop_
_atom_type_symbol
_atom_type_description
_atom_type_scat_dispersion_real
_atom_type_scat_dispersion_imag
_atom_type_scat_source
C C 0.0181 0.0091 'International Tables Vol C Tables 4.2.6.8 and 6.1.1.4'
H H 0.0000 0.0000 'International Tables Vol C Tables 4.2.6.8 and 6.1.1.4'
Cl Cl 0.3639 0.7018 'International Tables Vol C Tables 4.2.6.8 and 6.1.1.4'
O O 0.0492 0.0322 'International Tables Vol C Tables 4.2.6.8 and 6.1.1.4'

loop_
_geom_angle_atom_site_label_1
_geom_angle_atom_site_label_2
_geom_angle_atom_site_label_3
_geom_angle
_geom_angle_site_symmetry_1
_geom_angle_site_symmetry_3
_geom_angle_publ_flag
H26A O26 H26B 109.7 . . ?
C6' O19 H19 109.5 . . ?
C1 O1 C13 112.71(17) . . ?
C7' O20 H20 109.5 . . ?
C1' O14 C13' 113.8(2) . . ?
C3 O2 H2 109.5 . . ?
C2' O15 H15 109.5 . . ?
C6 O6 H6 109.5 . . ?
C7 O7 H7 109.5 . . ?
H25A O25 H25B 104.5 . . ?
C10 C10A C11 127.2(2) . . ?
C10 C10A C6B 123.2(2) . . ?
C6B C10A C11 109.55(19) . . ?
O24 C11' C24A 127.1(2) . . ?
O24 C11' C2 127.3(2) . . ?
C2 C11' C24A 105.60(19) . . ?
C5' C4A' C4' 116.5(2) . . ?
C5' C4A' C24B 121.2(2) . . ?
C24B C4A' C4' 122.3(2) . . ?
C6A' C24A C11' 107.94(18) . . ?
C24B C24A C11' 129.1(2) . . ?
C24B C24A C6A' 123.0(2) . . ?
C11A C6A C6B 109.91(19) . . ?
C6 C6A C11A 119.0(2) . . ?
C6 C6A C6B 131.1(2) . . ?
C11B C4A C4 122.0(2) . . ?
C5 C4A C4 117.49(19) . . ?
C5 C4A C11B 120.5(2) . . ?
O4 C4 C4A 122.6(2) . . ?
O4 C4 C8 120.5(2) . . ?
C4A C4 C8 116.86(19) . . ?
C24A C6A' C6B' 109.21(19) . . ?
C6' C6A' C24A 119.3(2) . . ?
C6' C6A' C6B' 131.5(2) . . ?
C4A' C5' H5' 119.4 . . ?
C6' C5' C4A' 121.2(2) . . ?
C6' C5' H5' 119.4 . . ?
O17 C4' C4A' 121.4(2) . . ?
O17 C4' C3' 119.8(2) . . ?
C4A' C4' C3' 118.8(2) . . ?
O19 C6' C6A' 119.60(19) . . ?
O19 C6' C5' 121.6(2) . . ?
C5' C6' C6A' 118.8(2) . . ?
C4A C11B C1 122.33(19) . . ?
C11A C11B C4A 116.6(2) . . ?
C11A C11B C1 120.98(18) . . ?
C6A C11A C11 107.55(19) . . ?
C11B C11A C6A 123.31(19) . . ?
C11B C11A C11 129.0(2) . . ?
O11 C11 C10A 127.0(2) . . ?
O11 C11 C11A 127.6(2) . . ?
C10A C11 C11A 105.36(18) . . ?
O1 C1 C11B 109.63(17) . . ?
O1 C1 H1 107.5 . . ?
O1 C1 C3 110.81(17) . . ?
C11B C1 H1 107.5 . . ?
C11B C1 C3 113.50(17) . . ?
C3 C1 H1 107.5 . . ?
C4A' C24B C1' 121.40(19) . . ?
C24A C24B C4A' 116.5(2) . . ?
C24A C24B C1' 122.0(2) . . ?
O7 C7 C6B 125.7(2) . . ?
O7 C7 C9 116.3(2) . . ?
C6B C7 C9 118.0(2) . . ?
C6B' C2 C11' 109.23(19) . . ?
C10' C2 C11' 127.4(2) . . ?
C10' C2 C6B' 123.4(2) . . ?
O6 C6 C6A 118.5(2) . . ?
O6 C6 C5 122.67(19) . . ?
C5 C6 C6A 118.9(2) . . ?
C4A C5 H5 119.2 . . ?
C6 C5 C4A 121.66(19) . . ?
C6 C5 H5 119.2 . . ?
O20 C7' C6B' 125.3(2) . . ?
O20 C7' C8' 116.6(2) . . ?
C6B' C7' C8' 118.1(2) . . ?
C10A C10 H10 121.2 . . ?
C10A C10 C14 117.6(2) . . ?
C14 C10 H10 121.2 . . ?
O14 C1' C24B 105.35(18) . . ?
O14 C1' H1' 108.6 . . ?
O14 C1' C2' 113.25(18) . . ?
C24B C1' H1' 108.6 . . ?
C24B C1' C2' 112.31(18) . . ?
C2' C1' H1' 108.6 . . ?
C4' C3' Cl2 103.44(16) . . ?
C4' C3' C2' 113.73(18) . . ?
C2' C3' Cl2 107.71(16) . . ?
C12' C3' Cl2 108.02(16) . . ?
C12' C3' C4' 111.4(2) . . ?
C12' C3' C2' 112.0(2) . . ?
O2 C3 C1 106.40(17) . . ?
O2 C3 H2A 109.3 . . ?
O2 C3 C8 107.09(17) . . ?
C1 C3 H2A 109.3 . . ?
C1 C3 C8 115.27(18) . . ?
C8 C3 H2A 109.3 . . ?
C4 C8 Cl1 102.39(16) . . ?
C4 C8 C3 111.60(19) . . ?
C3 C8 Cl1 108.85(15) . . ?
C12 C8 Cl1 108.18(18) . . ?
C12 C8 C4 112.61(19) . . ?
C12 C8 C3 112.6(2) . . ?
C2 C6B' C6A' 107.97(19) . . ?
C7' C6B' C6A' 133.2(2) . . ?
C7' C6B' C2 118.8(2) . . ?
O15 C2' C1' 107.18(18) . . ?
O15 C2' C3' 108.22(18) . . ?
O15 C2' H2' 108.7 . . ?
C1' C2' C3' 115.15(19) . . ?
C1' C2' H2' 108.7 . . ?
C3' C2' H2' 108.7 . . ?
C10A C6B C6A 107.6(2) . . ?
C7 C6B C10A 118.6(2) . . ?
C7 C6B C6A 133.8(2) . . ?
C2 C10' H10' 121.5 . . ?
C2 C10' C9' 116.9(2) . . ?
C9' C10' H10' 121.5 . . ?
C7' C8' H8' 119.0 . . ?
C9' C8' C7' 122.1(2) . . ?
C9' C8' H8' 119.0 . . ?
C7 C9 H8 118.8 . . ?
C14 C9 C7 122.5(2) . . ?
C14 C9 H8 118.8 . . ?
C10' C9' H9' 119.6 . . ?
C8' C9' C10' 120.7(2) . . ?
C8' C9' H9' 119.6 . . ?
O1 C13 H13D 109.5 . . ?
O1 C13 H13E 109.5 . . ?
O1 C13 H13F 109.5 . . ?
H13D C13 H13E 109.5 . . ?
H13D C13 H13F 109.5 . . ?
H13E C13 H13F 109.5 . . ?
C3' C12' H12A 109.5 . . ?
C3' C12' H12B 109.5 . . ?
C3' C12' H12C 109.5 . . ?
H12A C12' H12B 109.5 . . ?
H12A C12' H12C 109.5 . . ?
H12B C12' H12C 109.5 . . ?
C8 C12 H12D 109.5 . . ?
C8 C12 H12E 109.5 . . ?
C8 C12 H12F 109.5 . . ?
H12D C12 H12E 109.5 . . ?
H12D C12 H12F 109.5 . . ?
H12E C12 H12F 109.5 . . ?
C10 C14 H9 120.0 . . ?
C9 C14 C10 120.1(2) . . ?
C9 C14 H9 120.0 . . ?
O14 C13' H13A 109.5 . . ?
O14 C13' H13B 109.5 . . ?
O14 C13' H13C 109.5 . . ?
H13A C13' H13B 109.5 . . ?
H13A C13' H13C 109.5 . . ?
H13B C13' H13C 109.5 . . ?

loop_
_geom_bond_atom_site_label_1
_geom_bond_atom_site_label_2
_geom_bond_distance
_geom_bond_site_symmetry_2
_geom_bond_publ_flag
Cl2 C3' 1.826(2) . ?
Cl1 C8 1.816(2) . ?
O26 H26A 0.8484 . ?
O26 H26B 0.8494 . ?
O19 H19 0.8400 . ?
O19 C6' 1.359(3) . ?
O1 C1 1.425(3) . ?
O1 C13 1.433(3) . ?
O20 H20 0.8400 . ?
O20 C7' 1.349(3) . ?
O24 C11' 1.217(3) . ?
O14 C1' 1.417(3) . ?
O14 C13' 1.425(3) . ?
O2 H2 0.8400 . ?
O2 C3 1.429(3) . ?
O15 H15 0.8400 . ?
O15 C2' 1.425(3) . ?
O6 H6 0.8400 . ?
O6 C6 1.359(3) . ?
O11 C11 1.208(3) . ?
O17 C4' 1.214(3) . ?
O7 H7 0.8400 . ?
O7 C7 1.354(3) . ?
O4 C4 1.215(3) . ?
O25 H25A 0.8700 . ?
O25 H25B 0.8700 . ?
C10A C11 1.487(3) . ?
C10A C10 1.382(3) . ?
C10A C6B 1.405(3) . ?
C11' C24A 1.501(3) . ?
C11' C2 1.488(3) . ?
C4A' C5' 1.398(3) . ?
C4A' C4' 1.482(3) . ?
C4A' C24B 1.407(3) . ?
C24A C6A' 1.406(3) . ?
C24A C24B 1.390(3) . ?
C6A C11A 1.401(3) . ?
C6A C6 1.397(3) . ?
C6A C6B 1.482(3) . ?
C4A C4 1.478(3) . ?
C4A C11B 1.413(3) . ?
C4A C5 1.397(3) . ?
C4 C8 1.532(3) . ?
C6A' C6' 1.394(3) . ?
C6A' C6B' 1.485(3) . ?
C5' H5' 0.9500 . ?
C5' C6' 1.390(3) . ?
C4' C3' 1.532(3) . ?
C11B C11A 1.388(3) . ?
C11B C1 1.517(3) . ?
C11A C11 1.511(3) . ?
C1 H1 1.0000 . ?
C1 C3 1.534(3) . ?
C24B C1' 1.514(3) . ?
C7 C6B 1.393(3) . ?
C7 C9 1.399(4) . ?
C2 C6B' 1.403(3) . ?
C2 C10' 1.383(3) . ?
C6 C5 1.384(3) . ?
C5 H5 0.9500 . ?
C7' C6B' 1.398(3) . ?
C7' C8' 1.404(3) . ?
C10 H10 0.9500 . ?
C10 C14 1.388(4) . ?
C1' H1' 1.0000 . ?
C1' C2' 1.537(3) . ?
C3' C2' 1.543(3) . ?
C3' C12' 1.513(3) . ?
C3 H2A 1.0000 . ?
C3 C8 1.536(3) . ?
C8 C12 1.511(3) . ?
C2' H2' 1.0000 . ?
C10' H10' 0.9500 . ?
C10' C9' 1.404(4) . ?
C8' H8' 0.9500 . ?
C8' C9' 1.378(4) . ?
C9 H8 0.9500 . ?
C9 C14 1.382(4) . ?
C9' H9' 0.9500 . ?
C13 H13D 0.9800 . ?
C13 H13E 0.9800 . ?
C13 H13F 0.9800 . ?
C12' H12A 0.9800 . ?
C12' H12B 0.9800 . ?
C12' H12C 0.9800 . ?
C12 H12D 0.9800 . ?
C12 H12E 0.9800 . ?
C12 H12F 0.9800 . ?
C14 H9 0.9500 . ?
C13' H13A 0.9800 . ?
C13' H13B 0.9800 . ?
C13' H13C 0.9800 . ?

loop_
_geom_hbond_atom_site_label_D
_geom_hbond_atom_site_label_H
_geom_hbond_atom_site_label_A
_geom_hbond_distance_DH
_geom_hbond_distance_HA
_geom_hbond_distance_DA
_geom_hbond_angle_DHA
_geom_hbond_site_symmetry_A
_geom_hbond_publ_flag
O26 H26A O2 0.85 1.97 2.800(2) 165.5 1_655 yes
O26 H26B O1 0.85 1.80 2.644(2) 174.1 . yes
O19 H19 O26 0.84 1.73 2.565(2) 173.8 . yes
O20 H20 O19 0.84 1.83 2.654(2) 164.7 . yes
O2 H2 O24 0.84 1.95 2.775(2) 165.3 1_445 yes
O15 H15 O25 0.84 1.86 2.694(3) 171.1 . yes
O6 H6 O15 0.84 1.86 2.681(2) 166.4 1_455 yes
O7 H7 O6 0.84 1.83 2.650(3) 165.3 . yes
O25 H25A O17 0.87 2.00 2.809(3) 154.1 2_756 yes
C1 H1 O26 1.00 2.48 3.316(3) 140.8 1_455 yes
C1' H1' O24 1.00 2.42 3.042(3) 119.5 . yes
C13 H13D O11 0.98 2.40 3.099(3) 127.4 . yes

loop_
_geom_torsion_atom_site_label_1
_geom_torsion_atom_site_label_2
_geom_torsion_atom_site_label_3
_geom_torsion_atom_site_label_4
_geom_torsion
_geom_torsion_site_symmetry_1
_geom_torsion_site_symmetry_2
_geom_torsion_site_symmetry_3
_geom_torsion_site_symmetry_4
_geom_torsion_publ_flag
Cl2 C3' C2' O15 168.63(13) . . . . ?
Cl2 C3' C2' C1' -71.5(2) . . . . ?
O1 C1 C3 O2 -154.76(17) . . . . ?
O1 C1 C3 C8 86.7(2) . . . . ?
O20 C7' C6B' C6A' -1.6(4) . . . . ?
O20 C7' C6B' C2 -180.0(2) . . . . ?
O20 C7' C8' C9' 179.6(2) . . . . ?
O24 C11' C24A C6A' -177.0(2) . . . . ?
O24 C11' C24A C24B 1.9(4) . . . . ?
O24 C11' C2 C6B' 176.9(2) . . . . ?
O24 C11' C2 C10' -3.2(4) . . . . ?
O14 C1' C2' O15 -166.29(17) . . . . ?
O14 C1' C2' C3' 73.3(2) . . . . ?
O2 C3 C8 Cl1 -179.48(14) . . . . ?
O2 C3 C8 C4 -67.2(2) . . . . ?
O2 C3 C8 C12 60.6(2) . . . . ?
O6 C6 C5 C4A 178.1(2) . . . . ?
O17 C4' C3' Cl2 -82.6(3) . . . . ?
O17 C4' C3' C2' 160.8(2) . . . . ?
O17 C4' C3' C12' 33.2(3) . . . . ?
O7 C7 C6B C10A -178.9(2) . . . . ?
O7 C7 C6B C6A 1.2(5) . . . . ?
O7 C7 C9 C14 179.5(2) . . . . ?
O4 C4 C8 Cl1 -97.0(3) . . . . ?
O4 C4 C8 C3 146.7(3) . . . . ?
O4 C4 C8 C12 18.9(4) . . . . ?
C10A C10 C14 C9 0.7(4) . . . . ?
C11' C24A C6A' C6' 179.3(2) . . . . ?
C11' C24A C6A' C6B' -1.1(2) . . . . ?
C11' C24A C24B C4A' -179.1(2) . . . . ?
C11' C24A C24B C1' 4.8(4) . . . . ?
C11' C2 C6B' C6A' 1.4(3) . . . . ?
C11' C2 C6B' C7' -179.9(2) . . . . ?
C11' C2 C10' C9' -179.8(2) . . . . ?
C4A' C5' C6' O19 178.8(2) . . . . ?
C4A' C5' C6' C6A' -0.5(3) . . . . ?
C4A' C4' C3' Cl2 96.9(2) . . . . ?
C4A' C4' C3' C2' -19.7(3) . . . . ?
C4A' C4' C3' C12' -147.3(2) . . . . ?
C4A' C24B C1' O14 -96.3(2) . . . . ?
C4A' C24B C1' C2' 27.4(3) . . . . ?
C24A C11' C2 C6B' -2.0(3) . . . . ?
C24A C11' C2 C10' 177.9(2) . . . . ?
C24A C6A' C6' O19 -179.2(2) . . . . ?
C24A C6A' C6' C5' 0.2(3) . . . . ?
C24A C6A' C6B' C2 -0.2(3) . . . . ?
C24A C6A' C6B' C7' -178.7(2) . . . . ?
C24A C24B C1' O14 79.5(3) . . . . ?
C24A C24B C1' C2' -156.8(2) . . . . ?
C6A C11A C11 O11 -175.9(2) . . . . ?
C6A C11A C11 C10A 2.1(2) . . . . ?
C6A C6 C5 C4A -1.1(3) . . . . ?
C4A C4 C8 Cl1 79.5(2) . . . . ?
C4A C4 C8 C3 -36.8(3) . . . . ?
C4A C4 C8 C12 -164.5(2) . . . . ?
C4A C11B C11A C6A -0.1(3) . . . . ?
C4A C11B C11A C11 -176.0(2) . . . . ?
C4A C11B C1 O1 -115.4(2) . . . . ?
C4A C11B C1 C3 9.1(3) . . . . ?
C4 C4A C11B C11A -178.7(2) . . . . ?
C4 C4A C11B C1 4.6(3) . . . . ?
C4 C4A C5 C6 179.3(2) . . . . ?
C6A' C24A C24B C4A' -0.4(3) . . . . ?
C6A' C24A C24B C1' -176.4(2) . . . . ?
C5' C4A' C4' O17 -0.7(4) . . . . ?
C5' C4A' C4' C3' 179.8(2) . . . . ?
C5' C4A' C24B C24A 0.1(3) . . . . ?
C5' C4A' C24B C1' 176.1(2) . . . . ?
C4' C4A' C5' C6' -178.3(2) . . . . ?
C4' C4A' C24B C24A 178.7(2) . . . . ?
C4' C4A' C24B C1' -5.3(4) . . . . ?
C4' C3' C2' O15 -77.4(2) . . . . ?
C4' C3' C2' C1' 42.5(3) . . . . ?
C6' C6A' C6B' C2 179.5(2) . . . . ?
C6' C6A' C6B' C7' 1.0(4) . . . . ?
C11B C4A C4 O4 -173.5(3) . . . . ?
C11B C4A C4 C8 10.1(3) . . . . ?
C11B C4A C5 C6 -0.7(4) . . . . ?
C11B C11A C11 O11 0.4(4) . . . . ?
C11B C11A C11 C10A 178.5(2) . . . . ?
C11B C1 C3 O2 81.4(2) . . . . ?
C11B C1 C3 C8 -37.2(3) . . . . ?
C11A C6A C6 O6 -177.0(2) . . . . ?
C11A C6A C6 C5 2.2(3) . . . . ?
C11A C6A C6B C10A 1.8(3) . . . . ?
C11A C6A C6B C7 -178.3(3) . . . . ?
C11A C11B C1 O1 68.0(3) . . . . ?
C11A C11B C1 C3 -167.5(2) . . . . ?
C11 C10A C10 C14 179.9(2) . . . . ?
C11 C10A C6B C6A -0.4(3) . . . . ?
C11 C10A C6B C7 179.7(2) . . . . ?
C1 C11B C11A C6A 176.6(2) . . . . ?
C1 C11B C11A C11 0.8(4) . . . . ?
C1 C3 C8 Cl1 -61.3(2) . . . . ?
C1 C3 C8 C4 50.9(2) . . . . ?
C1 C3 C8 C12 178.7(2) . . . . ?
C24B C4A' C5' C6' 0.4(4) . . . . ?
C24B C4A' C4' O17 -179.4(2) . . . . ?
C24B C4A' C4' C3' 1.1(4) . . . . ?
C24B C24A C6A' C6' 0.3(3) . . . . ?
C24B C24A C6A' C6B' 180.0(2) . . . . ?
C24B C1' C2' O15 74.5(2) . . . . ?
C24B C1' C2' C3' -45.9(3) . . . . ?
C7 C9 C14 C10 -0.7(4) . . . . ?
C2 C11' C24A C6A' 1.8(2) . . . . ?
C2 C11' C24A C24B -179.3(2) . . . . ?
C2 C10' C9' C8' -0.5(4) . . . . ?
C6 C6A C11A C11B -1.7(3) . . . . ?
C6 C6A C11A C11 175.0(2) . . . . ?
C6 C6A C6B C10A -175.1(2) . . . . ?
C6 C6A C6B C7 4.8(4) . . . . ?
C5 C4A C4 O4 6.5(4) . . . . ?
C5 C4A C4 C8 -170.0(2) . . . . ?
C5 C4A C11B C11A 1.3(3) . . . . ?
C5 C4A C11B C1 -175.4(2) . . . . ?
C7' C8' C9' C10' 0.5(4) . . . . ?
C10 C10A C11 O11 -3.0(4) . . . . ?
C10 C10A C11 C11A 178.9(2) . . . . ?
C10 C10A C6B C6A 179.7(2) . . . . ?
C10 C10A C6B C7 -0.3(4) . . . . ?
C6B' C6A' C6' O19 1.2(4) . . . . ?
C6B' C6A' C6' C5' -179.4(2) . . . . ?
C6B' C2 C10' C9' 0.1(4) . . . . ?
C6B' C7' C8' C9' -0.2(4) . . . . ?
C6B C10A C11 O11 177.1(2) . . . . ?
C6B C10A C11 C11A -1.0(2) . . . . ?
C6B C10A C10 C14 -0.2(4) . . . . ?
C6B C6A C11A C11B -179.1(2) . . . . ?
C6B C6A C11A C11 -2.4(2) . . . . ?
C6B C6A C6 O6 -0.3(4) . . . . ?
C6B C6A C6 C5 179.0(2) . . . . ?
C6B C7 C9 C14 0.2(4) . . . . ?
C10' C2 C6B' C6A' -178.5(2) . . . . ?
C10' C2 C6B' C7' 0.2(4) . . . . ?
C8' C7' C6B' C6A' 178.2(2) . . . . ?
C8' C7' C6B' C2 -0.2(3) . . . . ?
C9 C7 C6B C10A 0.2(4) . . . . ?
C9 C7 C6B C6A -179.6(2) . . . . ?
C13 O1 C1 C11B -147.38(18) . . . . ?
C13 O1 C1 C3 86.6(2) . . . . ?
C12' C3' C2' O15 50.0(2) . . . . ?
C12' C3' C2' C1' 169.85(19) . . . . ?
C13' O14 C1' C24B -161.3(2) . . . . ?
C13' O14 C1' C2' 75.5(3) . . . . ?
